data_2100387
loop_
_publ_author_name
'W\'ojcik, Gra\.zyna'
'Mossakowska, Izabela'

_publ_section_title
;
 Polymorphs of <i>p</i>-nitrophenol as studied by variable-temperature
 X-ray diffraction and calorimetry: comparison with
 <i>m</i>-nitrophenol
;
_journal_coeditor_code NS0011
_journal_date_accepted 2005-10-21
_journal_date_recd_electronic 2005-07-22
_journal_issue 1
_journal_name_full 'Acta Crystallographica Section B'
_journal_page_first 143
_journal_page_last 152
_journal_paper_category FA
_journal_paper_doi 10.1107/S010876810503418X
_journal_volume 62
_journal_year 2006
_chemical_formula_moiety 'C6 H5 N O3'
_chemical_formula_sum 'C6 H5 N O3'
_chemical_formula_weight 139.11
_chemical_melting_point 384
_chemical_name_common para-nitrophenol
_chemical_name_systematic
;
 4-nitrophenol
;
_space_group_IT_number 14
_symmetry_cell_setting monoclinic
_symmetry_space_group_name_Hall '-P 2yn'
_symmetry_space_group_name_H-M 'P 1 21/n 1'
_atom_sites_solution_hydrogens geom
_atom_sites_solution_primary direct
_atom_sites_solution_secondary difmap
_audit_creation_method SHELXL-97
_cell_angle_alpha 90.00
_cell_angle_beta 93.45(3)
_cell_angle_gamma 90.00
_cell_formula_units_Z 4
_cell_length_a 3.8310(10)
_cell_length_b 11.093(2)
_cell_length_c 14.835(3)
_cell_measurement_reflns_used 1153
_cell_measurement_temperature 375(2)
_cell_measurement_theta_max 22.87
_cell_measurement_theta_min 3.56
_cell_volume 629.3(2)
_computing_cell_refinement 'KUMA KM4CCD software, 1999'
_computing_data_collection 'KUMA KM4CCD software, 1999'
_computing_data_reduction 'KUMA KM4CCD software, 1999'
_computing_molecular_graphics 'ORTEP-3 (Farrugia, 1997)'
_computing_publication_material 'SHELXL-97 (Sheldrick, 1997)'
_computing_structure_refinement 'SHELXL-97 (Sheldrick, 1997)'
_computing_structure_solution 'SHELXS-97 (Sheldrick, 1990)'
_diffrn_ambient_temperature 375(2)
_diffrn_measured_fraction_theta_full 0.992
_diffrn_measured_fraction_theta_max 0.940
_diffrn_measurement_device_type 'KUMA Diffraction KM4CCD'
_diffrn_measurement_method 'omega scan'
_diffrn_radiation_monochromator graphite
_diffrn_radiation_source 'fine-focus sealed tube'
_diffrn_radiation_type MoK\a
_diffrn_radiation_wavelength 0.71073
_diffrn_reflns_av_R_equivalents 0.0614
_diffrn_reflns_av_sigmaI/netI 0.0357
_diffrn_reflns_limit_h_max 5
_diffrn_reflns_limit_h_min -2
_diffrn_reflns_limit_k_max 16
_diffrn_reflns_limit_k_min -16
_diffrn_reflns_limit_l_max 21
_diffrn_reflns_limit_l_min -21
_diffrn_reflns_number 4985
_diffrn_reflns_theta_full 25.00
_diffrn_reflns_theta_max 31.37
_diffrn_reflns_theta_min 5.43
_exptl_absorpt_coefficient_mu 0.120
_exptl_absorpt_correction_type none
_exptl_crystal_colour 'pale yellow'
_exptl_crystal_density_diffrn 1.468
_exptl_crystal_density_method 'not measured'
_exptl_crystal_description needle
_exptl_crystal_F_000 288
_exptl_crystal_size_max 0.98
_exptl_crystal_size_mid 0.53
_exptl_crystal_size_min 0.45
_refine_diff_density_max 0.255
_refine_diff_density_min -0.215
_refine_ls_extinction_coef 0.05(3)
_refine_ls_extinction_expression Fc^*^=kFc[1+0.001xFc^2^\l^3^/sin(2\q)]^-1/4^
_refine_ls_extinction_method SHELXL
_refine_ls_goodness_of_fit_ref 1.158
_refine_ls_hydrogen_treatment mixed
_refine_ls_matrix_type full
_refine_ls_number_parameters 112
_refine_ls_number_reflns 1955
_refine_ls_number_restraints 0
_refine_ls_restrained_S_all 1.158
_refine_ls_R_factor_all 0.1070
_refine_ls_R_factor_gt 0.0776
_refine_ls_shift/su_max 0.022
_refine_ls_shift/su_mean 0.003
_refine_ls_structure_factor_coef Fsqd
_refine_ls_weighting_details 'calc w=1/[\s^2^(Fo^2^)+(0.1467P)^2^+0.0501P] where P=(Fo^2^+2Fc^2^)/3'
_refine_ls_weighting_scheme calc
_refine_ls_wR_factor_gt 0.2549
_refine_ls_wR_factor_ref 0.2937
_reflns_number_gt 1165
_reflns_number_total 1955
_reflns_threshold_expression >2sigma(I)
_cod_data_source_file ns0011.cif
_cod_data_source_block pnif3754
_cod_depositor_comments
;
The following automatic conversions were performed:

'_chemical_melting_point' value '384K' was changed to '384' - the
value should be numeric and without a unit designator.

Automatic conversion script
Id: cif_fix_values 1646 2011-03-28 12:23:43Z adriana 

The following automatic conversions were performed:

'_chemical_melting_point' value '384K' was changed to '384' - the
value should be numeric and without a unit designator.

Automatic conversion script
Id: cif_fix_values 1715 2011-07-08 13:25:40Z adriana 
;
_cod_original_sg_symbol_H-M P21/n
_cod_database_code 2100387

loop_
_symmetry_equiv_pos_as_xyz
'x, y, z'
'-x+1/2, y+1/2, -z+1/2'
'-x, -y, -z'
'x-1/2, -y-1/2, z-1/2'

loop_
_atom_site_label
_atom_site_fract_x
_atom_site_fract_y
_atom_site_fract_z
_atom_site_U_iso_or_equiv
_atom_site_adp_type
_atom_site_calc_flag
_atom_site_occupancy
_atom_site_type_symbol
N -0.2067(6) 0.2435(2) 0.99594(14) 0.0797(7) Uani d 1 N
O1 0.0736(6) 0.04282(18) 0.66656(13) 0.0886(6) Uani d 1 O
O2 -0.3598(7) 0.1803(2) 1.04908(14) 0.1116(9) Uani d 1 O
O3 -0.1235(9) 0.3468(2) 1.01367(19) 0.1251(10) Uani d 1 O
C1 0.0112(5) 0.0971(2) 0.74600(14) 0.0616(6) Uani d 1 C
C2 0.0792(6) 0.2171(2) 0.76264(15) 0.0649(6) Uani d 1 C
C3 0.0117(6) 0.2663(2) 0.84548(15) 0.0667(6) Uani d 1 C
C4 -0.1259(5) 0.19319(19) 0.90950(14) 0.0599(5) Uani d 1 C
C5 -0.1928(5) 0.0730(2) 0.89397(15) 0.0632(6) Uani d 1 C
C6 -0.1233(6) 0.0251(2) 0.81166(17) 0.0666(6) Uani d 1 C
H5 -0.281(7) 0.026(3) 0.944(2) 0.083(8) Uiso d 1 H
H6 -0.175(8) -0.065(3) 0.802(2) 0.094(8) Uiso d 1 H
H3 0.070(7) 0.350(3) 0.866(2) 0.088(8) Uiso d 1 H
H2 0.168(8) 0.264(3) 0.719(2) 0.089(8) Uiso d 1 H
H1 0.169(11) 0.104(5) 0.625(3) 0.144(14) Uiso d 1 H

loop_
_atom_site_aniso_label
_atom_site_aniso_U_11
_atom_site_aniso_U_22
_atom_site_aniso_U_33
_atom_site_aniso_U_12
_atom_site_aniso_U_13
_atom_site_aniso_U_23
N 0.0944(14) 0.0850(15) 0.0603(11) 0.0058(11) 0.0089(9) -0.0033(10)
O1 0.1260(15) 0.0761(12) 0.0660(11) 0.0092(10) 0.0234(10) -0.0051(8)
O2 0.154(2) 0.1214(18) 0.0629(11) -0.0072(14) 0.0372(12) 0.0049(11)
O3 0.184(3) 0.0986(17) 0.0956(17) -0.0173(16) 0.0327(16) -0.0314(13)
C1 0.0640(11) 0.0642(11) 0.0570(11) 0.0077(8) 0.0066(8) 0.0024(9)
C2 0.0740(12) 0.0618(12) 0.0603(12) -0.0023(9) 0.0141(9) 0.0131(9)
C3 0.0770(13) 0.0547(11) 0.0684(13) -0.0026(9) 0.0056(10) 0.0066(9)
C4 0.0617(10) 0.0678(12) 0.0507(10) 0.0039(9) 0.0058(8) 0.0030(8)
C5 0.0663(11) 0.0657(12) 0.0577(11) -0.0056(8) 0.0043(8) 0.0130(9)
C6 0.0745(12) 0.0578(11) 0.0675(13) -0.0043(9) 0.0057(9) 0.0034(9)

loop_
_atom_type_symbol
_atom_type_description
_atom_type_scat_dispersion_real
_atom_type_scat_dispersion_imag
_atom_type_scat_source
C C 0.0033 0.0016 'International Tables Vol C Tables 4.2.6.8 and 6.1.1.4'
H H 0.0000 0.0000 'International Tables Vol C Tables 4.2.6.8 and 6.1.1.4'
N N 0.0061 0.0033 'International Tables Vol C Tables 4.2.6.8 and 6.1.1.4'
O O 0.0106 0.0060 'International Tables Vol C Tables 4.2.6.8 and 6.1.1.4'

loop_
_geom_angle_atom_site_label_1
_geom_angle_atom_site_label_2
_geom_angle_atom_site_label_3
_geom_angle
O3 N O2 121.9(2)
O3 N C4 119.2(2)
O2 N C4 118.9(2)
O1 C1 C2 122.92(19)
O1 C1 C6 116.6(2)
C2 C1 C6 120.5(2)
C1 C2 C3 119.87(18)
C4 C3 C2 118.7(2)
C5 C4 C3 122.1(2)
C5 C4 N 118.31(19)
C3 C4 N 119.6(2)
C6 C5 C4 118.74(18)
C5 C6 C1 120.2(2)

loop_
_geom_bond_atom_site_label_1
_geom_bond_atom_site_label_2
_geom_bond_distance
N O3 1.215(3)
N O2 1.230(3)
N C4 1.449(3)
O1 C1 1.357(3)
C1 C2 1.376(3)
C1 C6 1.383(3)
C2 C3 1.383(3)
C3 C4 1.378(3)
C4 C5 1.374(3)
C5 C6 1.373(3)

loop_
_cod_related_entry_id
_cod_related_entry_database
_cod_related_entry_code
1 ChemSpider 955
